data_4318548
loop_
_publ_author_name
'Robert T. Stibrany'
'Ronald Fikar'
'Mark Brader'
'Marc N. Potenza'
'Joseph A. Potenza'
'Harvey J. Schugar'

_publ_section_title
;
 Charge-Transfer Spectra of Structurally Characterized Mixed-Valence
 Thiolate-Bridged Cu(I)/Cu(II) Cluster Complexes
;
_journal_name_full 'Inorganic Chemistry'
_journal_page_first 5203
_journal_page_last 5215
_journal_paper_doi 10.1021/ic020156v
_journal_volume 41
_journal_year 2002
_chemical_formula_sum 'C34 H70 Cl3 Cu5 N6 O2 S4'
_chemical_formula_weight 1147.25
_chemical_name_common rac-6.2DMF
_chemical_name_systematic
;
  ?
;
_space_group_IT_number 15
_symmetry_cell_setting monoclinic
_symmetry_space_group_name_Hall '-C 2yc'
_symmetry_space_group_name_H-M 'C 1 2/c 1'
_atom_sites_solution_hydrogens geom
_atom_sites_solution_primary direct
_atom_sites_solution_secondary difmap
_audit_creation_method SHELXL-97
_cell_angle_alpha 90.00
_cell_angle_beta 99.898(2)
_cell_angle_gamma 90.00
_cell_formula_units_Z 4
_cell_length_a 11.9583(15)
_cell_length_b 20.162(3)
_cell_length_c 21.430(3)
_cell_measurement_reflns_used 881
_cell_measurement_temperature 295(1)
_cell_measurement_theta_max 21.43
_cell_measurement_theta_min 2.24
_cell_volume 5089.9(12)
_computing_cell_refinement 'Bruker SMART'
_computing_data_collection 'Bruker SMART'
_computing_data_reduction 'Bruker SAINT'
_computing_molecular_graphics 'Bruker SHELXTL'
_computing_publication_material 'Bruker SHELXTL'
_computing_structure_refinement 'SHELXL-97 (Sheldrick, 1997)'
_computing_structure_solution 'SHELXS-97 (Sheldrick, 1990)'
_diffrn_ambient_temperature 295(1)
_diffrn_measured_fraction_theta_full 0.999
_diffrn_measured_fraction_theta_max 0.999
_diffrn_measurement_device_type 'CCD area detector'
_diffrn_measurement_method 'phi and omega scans'
_diffrn_radiation_monochromator graphite
_diffrn_radiation_source 'fine-focus sealed tube'
_diffrn_radiation_type MoK\a
_diffrn_radiation_wavelength 0.71073
_diffrn_reflns_av_R_equivalents 0.0432
_diffrn_reflns_av_sigmaI/netI 0.0605
_diffrn_reflns_limit_h_max 11
_diffrn_reflns_limit_h_min -13
_diffrn_reflns_limit_k_max 22
_diffrn_reflns_limit_k_min -21
_diffrn_reflns_limit_l_max 23
_diffrn_reflns_limit_l_min -23
_diffrn_reflns_number 11772
_diffrn_reflns_theta_full 23.28
_diffrn_reflns_theta_max 23.28
_diffrn_reflns_theta_min 1.93
_exptl_absorpt_coefficient_mu 2.411
_exptl_absorpt_correction_T_max 1.00
_exptl_absorpt_correction_T_min 0.678
_exptl_absorpt_correction_type empirical
_exptl_absorpt_process_details '(SADABS; Blessing, 1995)'
_exptl_crystal_colour 'dark brown'
_exptl_crystal_density_diffrn 1.497
_exptl_crystal_density_meas 1.46(1)
_exptl_crystal_density_method flotation
_exptl_crystal_description block
_exptl_crystal_F_000 2368
_exptl_crystal_size_max 0.20
_exptl_crystal_size_mid 0.10
_exptl_crystal_size_min 0.06
_refine_diff_density_max 0.664
_refine_diff_density_min -0.278
_refine_diff_density_rms 0.071
_refine_ls_extinction_method none
_refine_ls_goodness_of_fit_ref 1.000
_refine_ls_hydrogen_treatment mixed
_refine_ls_matrix_type full
_refine_ls_number_parameters 251
_refine_ls_number_reflns 3660
_refine_ls_number_restraints 0
_refine_ls_restrained_S_all 1.000
_refine_ls_R_factor_all 0.0614
_refine_ls_R_factor_gt 0.0376
_refine_ls_shift/su_max 0.000
_refine_ls_shift/su_mean 0.000
_refine_ls_structure_factor_coef Fsqd
_refine_ls_weighting_details 'calc w=1/[\s^2^(Fo^2^)+(0.0257P)^2^+0.0000P] where P=(Fo^2^+2Fc^2^)/3'
_refine_ls_weighting_scheme calc
_refine_ls_wR_factor_gt 0.0715
_refine_ls_wR_factor_ref 0.0740
_reflns_number_gt 2416
_reflns_number_total 3660
_reflns_threshold_expression >2sigma(I)
_cod_data_source_file ic020156v_3.cif
_cod_data_source_block rac-6
_cod_depositor_comments
;
The following automatic conversions were performed:

'_symmetry_cell_setting' value 'Monoclinic' changed to 'monoclinic'
according to the built-in table from CIF Core dictionary named
'cif_core.dic' version 2.4.1 from 2010-06-29.

Automatic conversion script
Id: cif_fix_values 1646 2011-03-28 12:23:43Z adriana 
;
_cod_original_cell_volume 5089.8(11)
_cod_database_code 4318548

loop_
_symmetry_equiv_pos_as_xyz
'x, y, z'
'-x, y, -z+1/2'
'x+1/2, y+1/2, z'
'-x+1/2, y+1/2, -z+1/2'
'-x, -y, -z'
'x, -y, z-1/2'
'-x+1/2, -y+1/2, -z'
'x+1/2, -y+1/2, z-1/2'

loop_
_atom_site_label
_atom_site_type_symbol
_atom_site_fract_x
_atom_site_fract_y
_atom_site_fract_z
_atom_site_U_iso_or_equiv
_atom_site_adp_type
_atom_site_occupancy
_atom_site_symmetry_multiplicity
_atom_site_calc_flag
_atom_site_refinement_flags
_atom_site_disorder_assembly
_atom_site_disorder_group
Cu1 Cu 0.82661(5) 0.03115(3) 0.31977(3) 0.05038(19) Uani 1 1 d . . .
Cu3 Cu 1.0000 0.17233(4) 0.2500 0.0555(3) Uani 1 2 d S . .
Cu2 Cu 1.06342(5) 0.00992(3) 0.33941(3) 0.0609(2) Uani 1 1 d . . .
S2 S 0.96557(11) 0.10823(6) 0.32837(6) 0.0530(4) Uani 1 1 d . . .
S1 S 0.79700(11) 0.00743(6) 0.21632(6) 0.0521(3) Uani 1 1 d . . .
Cl2 Cl 1.01362(11) -0.07336(7) 0.39730(6) 0.0664(4) Uani 1 1 d . . .
Cl1 Cl 1.0000 0.27934(9) 0.2500 0.1063(9) Uani 1 2 d S . .
C3 C 0.6875(4) -0.0432(2) 0.3906(2) 0.0551(14) Uani 1 1 d . . .
H3 H 0.6157 -0.0200 0.3763 0.066 Uiso 1 1 calc R . .
N1 N 0.7443(3) -0.05193(17) 0.33474(17) 0.0487(10) Uani 1 1 d . . .
H1 H 0.7981 -0.0838 0.3453 0.058 Uiso 1 1 calc . . .
C10 C 0.9303(4) 0.1517(2) 0.3991(2) 0.0556(14) Uani 1 1 d . . .
N2 N 0.7924(3) 0.06069(19) 0.40436(17) 0.0527(11) Uani 1 1 d . . .
H2 H 0.7304 0.0876 0.3968 0.063 Uiso 1 1 calc . . .
C7 C 0.7023(4) 0.0163(2) 0.4937(2) 0.0654(15) Uani 1 1 d . . .
H7A H 0.6341 0.0419 0.4794 0.078 Uiso 1 1 calc R . .
H7B H 0.7525 0.0427 0.5244 0.078 Uiso 1 1 calc R . .
C1 C 0.7348(4) -0.0761(2) 0.2207(2) 0.0529(13) Uani 1 1 d . . .
C9 C 0.8865(4) 0.0995(2) 0.4399(2) 0.0657(15) Uani 1 1 d . . .
H9A H 0.9481 0.0698 0.4567 0.079 Uiso 1 1 calc R . .
H9B H 0.8608 0.1211 0.4754 0.079 Uiso 1 1 calc R . .
C8 C 0.7607(4) 0.0010(2) 0.4376(2) 0.0537(13) Uani 1 1 d . . .
H8 H 0.8307 -0.0233 0.4537 0.064 Uiso 1 1 calc R . .
C11 C 0.8249(4) -0.1286(2) 0.2300(2) 0.0700(16) Uani 1 1 d . . .
H11A H 0.8781 -0.1195 0.2679 0.105 Uiso 1 1 calc R . .
H11B H 0.8638 -0.1288 0.1944 0.105 Uiso 1 1 calc R . .
H11C H 0.7906 -0.1711 0.2336 0.105 Uiso 1 1 calc R . .
C4 C 0.6600(4) -0.1078(2) 0.4209(2) 0.0651(15) Uani 1 1 d . . .
H4A H 0.7292 -0.1328 0.4342 0.078 Uiso 1 1 calc R . .
H4B H 0.6098 -0.1342 0.3902 0.078 Uiso 1 1 calc R . .
C13 C 0.8426(5) 0.2043(2) 0.3768(3) 0.0816(18) Uani 1 1 d . . .
H13A H 0.8253 0.2283 0.4127 0.122 Uiso 1 1 calc R . .
H13B H 0.7748 0.1837 0.3547 0.122 Uiso 1 1 calc R . .
H13C H 0.8718 0.2344 0.3489 0.122 Uiso 1 1 calc R . .
C12 C 0.6523(4) -0.0887(3) 0.1600(2) 0.0750(17) Uani 1 1 d . . .
H12A H 0.6921 -0.0873 0.1247 0.113 Uiso 1 1 calc R . .
H12B H 0.5943 -0.0553 0.1547 0.113 Uiso 1 1 calc R . .
H12C H 0.6181 -0.1316 0.1619 0.113 Uiso 1 1 calc R . .
C2 C 0.6710(4) -0.0745(2) 0.2767(2) 0.0609(14) Uani 1 1 d . . .
H2A H 0.6063 -0.0450 0.2669 0.073 Uiso 1 1 calc R . .
H2B H 0.6428 -0.1186 0.2834 0.073 Uiso 1 1 calc R . .
C5 C 0.6027(5) -0.0937(3) 0.4782(2) 0.0781(17) Uani 1 1 d . . .
H5A H 0.5286 -0.0743 0.4637 0.094 Uiso 1 1 calc R . .
H5B H 0.5916 -0.1352 0.4992 0.094 Uiso 1 1 calc R . .
C6 C 0.6714(5) -0.0476(3) 0.5250(2) 0.0792(18) Uani 1 1 d . . .
H6A H 0.7404 -0.0699 0.5446 0.095 Uiso 1 1 calc R . .
H6B H 0.6284 -0.0367 0.5580 0.095 Uiso 1 1 calc R . .
C14 C 1.0379(5) 0.1830(3) 0.4349(2) 0.0859(18) Uani 1 1 d . . .
H14A H 1.0654 0.2155 0.4086 0.129 Uiso 1 1 calc R . .
H14B H 1.0945 0.1493 0.4461 0.129 Uiso 1 1 calc R . .
H14C H 1.0219 0.2038 0.4727 0.129 Uiso 1 1 calc R . .
N3 N 0.5762(5) 0.8180(3) 0.6573(3) 0.0948(17) Uani 1 1 d . . .
C17 C 0.5283(6) 0.8744(4) 0.6640(3) 0.108(2) Uani 1 1 d . . .
H17 H 0.5766 0.9082 0.6815 0.130 Uiso 1 1 calc R . .
O1 O 0.4313(4) 0.8886(3) 0.6509(3) 0.154(2) Uani 1 1 d . . .
C16 C 0.6949(6) 0.8074(4) 0.6729(4) 0.161(4) Uani 1 1 d . . .
H16A H 0.7343 0.8447 0.6591 0.242 Uiso 1 1 calc R . .
H16B H 0.7147 0.7679 0.6521 0.242 Uiso 1 1 calc R . .
H16C H 0.7160 0.8023 0.7179 0.242 Uiso 1 1 calc R . .
C15 C 0.5098(7) 0.7647(4) 0.6303(5) 0.218(5) Uani 1 1 d . . .
H15A H 0.4802 0.7412 0.6628 0.328 Uiso 1 1 calc R . .
H15B H 0.5556 0.7353 0.6100 0.328 Uiso 1 1 calc R . .
H15C H 0.4481 0.7812 0.5995 0.328 Uiso 1 1 calc R . .

loop_
_atom_site_aniso_label
_atom_site_aniso_U_11
_atom_site_aniso_U_22
_atom_site_aniso_U_33
_atom_site_aniso_U_23
_atom_site_aniso_U_13
_atom_site_aniso_U_12
Cu1 0.0494(4) 0.0593(4) 0.0440(4) -0.0012(3) 0.0124(3) -0.0011(3)
Cu3 0.0527(6) 0.0502(5) 0.0641(6) 0.000 0.0117(5) 0.000
Cu2 0.0579(4) 0.0733(5) 0.0532(4) 0.0005(3) 0.0146(3) 0.0092(4)
S2 0.0573(9) 0.0520(8) 0.0522(9) -0.0037(6) 0.0165(7) 0.0007(7)
S1 0.0564(8) 0.0573(8) 0.0442(8) 0.0013(6) 0.0135(6) -0.0075(7)
Cl2 0.0614(9) 0.0854(10) 0.0549(9) 0.0154(7) 0.0166(7) 0.0093(8)
Cl1 0.129(2) 0.0454(13) 0.163(2) 0.000 0.0794(18) 0.000
C3 0.052(3) 0.072(4) 0.045(3) -0.001(3) 0.021(3) 0.003(3)
N1 0.049(3) 0.060(3) 0.038(3) 0.0020(19) 0.009(2) 0.002(2)
C10 0.063(4) 0.058(3) 0.048(3) -0.012(3) 0.016(3) -0.006(3)
N2 0.048(3) 0.069(3) 0.044(3) -0.003(2) 0.015(2) 0.004(2)
C7 0.059(4) 0.091(4) 0.049(3) -0.007(3) 0.020(3) 0.001(3)
C1 0.060(4) 0.061(3) 0.039(3) -0.003(2) 0.012(3) -0.005(3)
C9 0.064(4) 0.078(4) 0.056(4) -0.014(3) 0.015(3) -0.002(3)
C8 0.050(3) 0.070(4) 0.042(3) 0.004(3) 0.011(3) 0.006(3)
C11 0.092(4) 0.059(4) 0.064(4) 0.000(3) 0.027(3) -0.011(3)
C4 0.071(4) 0.073(4) 0.054(4) 0.010(3) 0.019(3) -0.010(3)
C13 0.094(5) 0.065(4) 0.094(5) -0.008(3) 0.037(4) 0.013(4)
C12 0.079(4) 0.094(4) 0.052(4) -0.003(3) 0.015(3) -0.029(4)
C2 0.064(4) 0.070(4) 0.051(4) -0.004(3) 0.018(3) -0.014(3)
C5 0.082(4) 0.099(5) 0.061(4) 0.011(3) 0.036(3) -0.010(4)
C6 0.078(4) 0.114(5) 0.052(4) 0.007(4) 0.029(3) 0.008(4)
C14 0.083(4) 0.104(5) 0.071(4) -0.028(3) 0.015(3) -0.021(4)
N3 0.063(4) 0.075(4) 0.142(5) 0.022(4) 0.004(3) -0.003(4)
C17 0.092(6) 0.075(5) 0.148(7) 0.018(4) -0.003(5) 0.008(5)
O1 0.066(3) 0.143(5) 0.240(7) 0.030(4) -0.013(4) 0.031(4)
C16 0.084(6) 0.128(7) 0.268(11) 0.049(6) 0.020(6) 0.019(5)
C15 0.148(9) 0.142(8) 0.349(16) -0.041(9) -0.005(9) -0.031(8)

loop_
_atom_type_symbol
_atom_type_description
_atom_type_scat_dispersion_real
_atom_type_scat_dispersion_imag
_atom_type_scat_source
C C 0.0033 0.0016 'International Tables Vol C Tables 4.2.6.8 and 6.1.1.4'
H H 0.0000 0.0000 'International Tables Vol C Tables 4.2.6.8 and 6.1.1.4'
N N 0.0061 0.0033 'International Tables Vol C Tables 4.2.6.8 and 6.1.1.4'
O O 0.0106 0.0060 'International Tables Vol C Tables 4.2.6.8 and 6.1.1.4'
S S 0.1246 0.1234 'International Tables Vol C Tables 4.2.6.8 and 6.1.1.4'
Cl Cl 0.1484 0.1585 'International Tables Vol C Tables 4.2.6.8 and 6.1.1.4'
Cu Cu 0.3201 1.2651 'International Tables Vol C Tables 4.2.6.8 and 6.1.1.4'

loop_
_geom_angle_atom_site_label_1
_geom_angle_atom_site_label_2
_geom_angle_atom_site_label_3
_geom_angle
_geom_angle_site_symmetry_1
_geom_angle_site_symmetry_3
_geom_angle_publ_flag
N1 Cu1 N2 85.51(15) . . ?
N1 Cu1 S1 88.94(11) . . ?
N2 Cu1 S1 158.89(12) . . ?
N1 Cu1 S2 160.03(11) . . ?
N2 Cu1 S2 89.06(12) . . ?
S1 Cu1 S2 102.52(5) . . ?
N1 Cu1 Cu2 111.00(10) . . ?
N2 Cu1 Cu2 105.32(11) . . ?
S1 Cu1 Cu2 95.69(4) . . ?
S2 Cu1 Cu2 52.21(4) . . ?
Cl1 Cu3 S2 125.73(3) . . ?
Cl1 Cu3 S2 125.73(4) . 2_755 ?
S2 Cu3 S2 108.54(7) . 2_755 ?
S1 Cu2 Cl2 125.56(5) 2_755 . ?
S1 Cu2 S2 112.50(5) 2_755 . ?
Cl2 Cu2 S2 121.88(5) . . ?
S1 Cu2 Cu1 138.86(4) 2_755 . ?
Cl2 Cu2 Cu1 80.79(4) . . ?
S2 Cu2 Cu1 51.14(3) . . ?
C10 S2 Cu3 116.13(17) . . ?
C10 S2 Cu1 97.13(16) . . ?
Cu3 S2 Cu1 124.75(6) . . ?
C10 S2 Cu2 120.42(18) . . ?
Cu3 S2 Cu2 115.14(5) . . ?
Cu1 S2 Cu2 76.65(4) . . ?
C1 S1 Cu2 113.28(15) . 2_755 ?
C1 S1 Cu1 98.09(15) . . ?
Cu2 S1 Cu1 121.63(6) 2_755 . ?
N1 C3 C8 108.3(4) . . ?
N1 C3 C4 114.0(4) . . ?
C8 C3 C4 111.5(4) . . ?
C2 N1 C3 115.5(4) . . ?
C2 N1 Cu1 111.4(3) . . ?
C3 N1 Cu1 109.7(3) . . ?
C13 C10 C14 110.6(4) . . ?
C13 C10 C9 112.3(4) . . ?
C14 C10 C9 110.1(4) . . ?
C13 C10 S2 108.4(3) . . ?
C14 C10 S2 108.4(3) . . ?
C9 C10 S2 106.9(3) . . ?
C9 N2 C8 114.8(4) . . ?
C9 N2 Cu1 111.6(3) . . ?
C8 N2 Cu1 107.5(3) . . ?
C8 C7 C6 110.8(4) . . ?
C11 C1 C12 110.0(4) . . ?
C11 C1 C2 110.8(4) . . ?
C12 C1 C2 109.8(4) . . ?
C11 C1 S1 111.3(3) . . ?
C12 C1 S1 108.5(3) . . ?
C2 C1 S1 106.3(3) . . ?
N2 C9 C10 112.3(4) . . ?
N2 C8 C3 109.1(4) . . ?
N2 C8 C7 113.9(4) . . ?
C3 C8 C7 110.8(4) . . ?
C3 C4 C5 110.1(4) . . ?
N1 C2 C1 111.4(4) . . ?
C6 C5 C4 112.4(4) . . ?
C5 C6 C7 112.1(4) . . ?
C17 N3 C15 119.3(6) . . ?
C17 N3 C16 123.5(7) . . ?
C15 N3 C16 117.0(7) . . ?
O1 C17 N3 128.6(8) . . ?

loop_
_geom_bond_atom_site_label_1
_geom_bond_atom_site_label_2
_geom_bond_distance
_geom_bond_site_symmetry_2
_geom_bond_publ_flag
Cu1 N1 1.996(4) . ?
Cu1 N2 2.016(3) . ?
Cu1 S1 2.2359(13) . ?
Cu1 S2 2.2595(14) . ?
Cu1 Cu2 2.8231(9) . ?
Cu3 Cl1 2.158(2) . ?
Cu3 S2 2.2132(13) . ?
Cu3 S2 2.2132(13) 2_755 ?
Cu2 S1 2.2136(13) 2_755 ?
Cu2 Cl2 2.2287(14) . ?
Cu2 S2 2.2931(14) . ?
S2 C10 1.862(4) . ?
S1 C1 1.850(5) . ?
S1 Cu2 2.2136(13) 2_755 ?
C3 N1 1.486(5) . ?
C3 C8 1.507(6) . ?
C3 C4 1.515(6) . ?
N1 C2 1.466(5) . ?
C10 C13 1.510(6) . ?
C10 C14 1.517(6) . ?
C10 C9 1.518(6) . ?
N2 C9 1.471(6) . ?
N2 C8 1.480(5) . ?
C7 C8 1.523(5) . ?
C7 C6 1.526(6) . ?
C1 C11 1.499(6) . ?
C1 C12 1.514(6) . ?
C1 C2 1.529(6) . ?
C4 C5 1.533(6) . ?
C5 C6 1.504(7) . ?
N3 C17 1.291(7) . ?
N3 C15 1.401(8) . ?
N3 C16 1.417(7) . ?
C17 O1 1.181(7) . ?

loop_
_geom_torsion_atom_site_label_1
_geom_torsion_atom_site_label_2
_geom_torsion_atom_site_label_3
_geom_torsion_atom_site_label_4
_geom_torsion
_geom_torsion_site_symmetry_1
_geom_torsion_site_symmetry_2
_geom_torsion_site_symmetry_3
_geom_torsion_site_symmetry_4
_geom_torsion_publ_flag
N1 Cu1 Cu2 S1 112.59(12) . . . 2_755 ?
N2 Cu1 Cu2 S1 -156.37(13) . . . 2_755 ?
S1 Cu1 Cu2 S1 21.54(5) . . . 2_755 ?
S2 Cu1 Cu2 S1 -79.91(7) . . . 2_755 ?
N1 Cu1 Cu2 Cl2 -22.65(11) . . . . ?
N2 Cu1 Cu2 Cl2 68.39(12) . . . . ?
S1 Cu1 Cu2 Cl2 -113.70(5) . . . . ?
S2 Cu1 Cu2 Cl2 144.86(6) . . . . ?
N1 Cu1 Cu2 S2 -167.51(12) . . . . ?
N2 Cu1 Cu2 S2 -76.47(12) . . . . ?
S1 Cu1 Cu2 S2 101.45(5) . . . . ?
Cl1 Cu3 S2 C10 1.6(2) . . . . ?
S2 Cu3 S2 C10 -178.4(2) 2_755 . . . ?
Cl1 Cu3 S2 Cu1 122.15(5) . . . . ?
S2 Cu3 S2 Cu1 -57.85(5) 2_755 . . . ?
Cl1 Cu3 S2 Cu2 -146.99(4) . . . . ?
S2 Cu3 S2 Cu2 33.01(4) 2_755 . . . ?
N1 Cu1 S2 C10 -83.4(4) . . . . ?
N2 Cu1 S2 C10 -9.3(2) . . . . ?
S1 Cu1 S2 C10 152.85(18) . . . . ?
Cu2 Cu1 S2 C10 -119.65(18) . . . . ?
N1 Cu1 S2 Cu3 147.8(3) . . . . ?
N2 Cu1 S2 Cu3 -138.17(12) . . . . ?
S1 Cu1 S2 Cu3 24.02(8) . . . . ?
Cu2 Cu1 S2 Cu3 111.52(7) . . . . ?
N1 Cu1 S2 Cu2 36.3(3) . . . . ?
N2 Cu1 S2 Cu2 110.31(11) . . . . ?
S1 Cu1 S2 Cu2 -87.50(5) . . . . ?
S1 Cu2 S2 C10 -134.02(19) 2_755 . . . ?
Cl2 Cu2 S2 C10 48.5(2) . . . . ?
Cu1 Cu2 S2 C10 90.49(19) . . . . ?
S1 Cu2 S2 Cu3 13.10(8) 2_755 . . . ?
Cl2 Cu2 S2 Cu3 -164.39(6) . . . . ?
Cu1 Cu2 S2 Cu3 -122.39(7) . . . . ?
S1 Cu2 S2 Cu1 135.49(5) 2_755 . . . ?
Cl2 Cu2 S2 Cu1 -42.00(7) . . . . ?
N1 Cu1 S1 C1 -6.77(19) . . . . ?
N2 Cu1 S1 C1 -81.4(4) . . . . ?
S2 Cu1 S1 C1 156.74(16) . . . . ?
Cu2 Cu1 S1 C1 104.23(16) . . . . ?
N1 Cu1 S1 Cu2 -130.57(12) . . . 2_755 ?
N2 Cu1 S1 Cu2 154.8(3) . . . 2_755 ?
S2 Cu1 S1 Cu2 32.94(8) . . . 2_755 ?
Cu2 Cu1 S1 Cu2 -19.57(6) . . . 2_755 ?
C8 C3 N1 C2 -160.8(4) . . . . ?
C4 C3 N1 C2 74.4(5) . . . . ?
C8 C3 N1 Cu1 -34.0(4) . . . . ?
C4 C3 N1 Cu1 -158.8(3) . . . . ?
N2 Cu1 N1 C2 138.8(3) . . . . ?
S1 Cu1 N1 C2 -20.8(3) . . . . ?
S2 Cu1 N1 C2 -146.5(3) . . . . ?
Cu2 Cu1 N1 C2 -116.5(3) . . . . ?
N2 Cu1 N1 C3 9.7(3) . . . . ?
S1 Cu1 N1 C3 -149.9(3) . . . . ?
S2 Cu1 N1 C3 84.4(4) . . . . ?
Cu2 Cu1 N1 C3 114.4(3) . . . . ?
Cu3 S2 C10 C13 47.2(4) . . . . ?
Cu1 S2 C10 C13 -87.4(3) . . . . ?
Cu2 S2 C10 C13 -166.0(3) . . . . ?
Cu3 S2 C10 C14 -72.9(4) . . . . ?
Cu1 S2 C10 C14 152.6(3) . . . . ?
Cu2 S2 C10 C14 73.9(4) . . . . ?
Cu3 S2 C10 C9 168.4(3) . . . . ?
Cu1 S2 C10 C9 33.9(4) . . . . ?
Cu2 S2 C10 C9 -44.8(4) . . . . ?
N1 Cu1 N2 C9 143.6(3) . . . . ?
S1 Cu1 N2 C9 -141.2(3) . . . . ?
S2 Cu1 N2 C9 -17.2(3) . . . . ?
Cu2 Cu1 N2 C9 33.1(3) . . . . ?
N1 Cu1 N2 C8 16.9(3) . . . . ?
S1 Cu1 N2 C8 92.1(4) . . . . ?
S2 Cu1 N2 C8 -143.9(3) . . . . ?
Cu2 Cu1 N2 C8 -93.7(3) . . . . ?
Cu2 S1 C1 C11 40.8(4) 2_755 . . . ?
Cu1 S1 C1 C11 -88.8(3) . . . . ?
Cu2 S1 C1 C12 -80.4(3) 2_755 . . . ?
Cu1 S1 C1 C12 150.0(3) . . . . ?
Cu2 S1 C1 C2 161.6(3) 2_755 . . . ?
Cu1 S1 C1 C2 31.9(3) . . . . ?
C8 N2 C9 C10 168.8(4) . . . . ?
Cu1 N2 C9 C10 46.1(5) . . . . ?
C13 C10 C9 N2 65.0(5) . . . . ?
C14 C10 C9 N2 -171.3(4) . . . . ?
S2 C10 C9 N2 -53.8(5) . . . . ?
C9 N2 C8 C3 -164.9(4) . . . . ?
Cu1 N2 C8 C3 -40.1(4) . . . . ?
C9 N2 C8 C7 70.7(5) . . . . ?
Cu1 N2 C8 C7 -164.5(3) . . . . ?
N1 C3 C8 N2 49.3(5) . . . . ?
C4 C3 C8 N2 175.5(3) . . . . ?
N1 C3 C8 C7 175.5(4) . . . . ?
C4 C3 C8 C7 -58.3(5) . . . . ?
C6 C7 C8 N2 179.5(4) . . . . ?
C6 C7 C8 C3 56.0(6) . . . . ?
N1 C3 C4 C5 179.5(4) . . . . ?
C8 C3 C4 C5 56.5(6) . . . . ?
C3 N1 C2 C1 175.0(4) . . . . ?
Cu1 N1 C2 C1 49.1(4) . . . . ?
C11 C1 C2 N1 67.4(5) . . . . ?
C12 C1 C2 N1 -170.8(4) . . . . ?
S1 C1 C2 N1 -53.7(5) . . . . ?
C3 C4 C5 C6 -54.0(6) . . . . ?
C4 C5 C6 C7 53.2(6) . . . . ?
C8 C7 C6 C5 -53.7(6) . . . . ?
C15 N3 C17 O1 1.1(12) . . . . ?
C16 N3 C17 O1 177.8(8) . . . . ?
